data_1508412
loop_
_publ_author_name
'Hua, He'
'Chauntae, Tyson'
'Svilen, Bobev'

_publ_section_title
;
 New Compounds with [As7]3- Clusters: Synthesis and Crystal Structures of
 the Zintl Phases Cs2NaAs7, Cs4ZnAs14 and Cs4CdAs14
;
_journal_issue 3
_journal_name_full Crystals
_journal_page_first 87
_journal_page_last 98
_journal_paper_doi 10.3390/cryst1030087
_journal_volume 1
_journal_year 2012
_chemical_formula_moiety 'As14 Cd 4(Cs)'
_chemical_formula_sum 'As14 Cd Cs4'
_chemical_formula_weight 1692.92
_chemical_name_systematic
; 
 ? 
;
_space_group_IT_number 14
_symmetry_cell_setting monoclinic
_symmetry_space_group_name_Hall '-P 2ybc'
_symmetry_space_group_name_H-M 'P 1 21/c 1'
_atom_sites_solution_primary direct
_atom_sites_solution_secondary difmap
_audit_creation_method SHELXL-97
_cell_angle_alpha 90.00
_cell_angle_beta 91.785(5)
_cell_angle_gamma 90.00
_cell_formula_units_Z 4
_cell_length_a 10.608(3)
_cell_length_b 16.761(5)
_cell_length_c 14.363(4)
_cell_measurement_reflns_used 6330
_cell_measurement_temperature 200(2)
_cell_measurement_theta_max 28.28
_cell_measurement_theta_min 1.87
_cell_volume 2552.5(13)
_computing_cell_refinement 'Bruker SMART'
_computing_data_collection 'Bruker SMART'
_computing_data_reduction 'Bruker SAINT'
_computing_molecular_graphics 'Bruker SHELXTL'
_computing_publication_material 'Bruker SHELXTL'
_computing_structure_refinement 'SHELXL-97 (Sheldrick, 1997)'
_computing_structure_solution 'SHELXS-97 (Sheldrick, 1990)'
_diffrn_ambient_temperature 200(2)
_diffrn_measured_fraction_theta_full 0.998
_diffrn_measured_fraction_theta_max 0.998
_diffrn_measurement_device_type 'CCD area detector'
_diffrn_measurement_method 'phi and omega scans'
_diffrn_radiation_monochromator graphite
_diffrn_radiation_source 'fine-focus sealed tube'
_diffrn_radiation_type MoK\a
_diffrn_radiation_wavelength 0.71073
_diffrn_reflns_av_R_equivalents 0.0546
_diffrn_reflns_av_sigmaI/netI 0.0458
_diffrn_reflns_limit_h_max 14
_diffrn_reflns_limit_h_min -13
_diffrn_reflns_limit_k_max 22
_diffrn_reflns_limit_k_min -22
_diffrn_reflns_limit_l_max 19
_diffrn_reflns_limit_l_min -19
_diffrn_reflns_number 28969
_diffrn_reflns_theta_full 28.28
_diffrn_reflns_theta_max 28.28
_diffrn_reflns_theta_min 1.87
_exptl_absorpt_coefficient_mu 24.474
_exptl_absorpt_correction_T_max 0.376
_exptl_absorpt_correction_T_min 0.187
_exptl_absorpt_correction_type multi-scan
_exptl_absorpt_process_details
;
SADABS (Sheldrick, 2003)
;
_exptl_crystal_colour red
_exptl_crystal_density_diffrn 4.405
_exptl_crystal_density_method 'not measured'
_exptl_crystal_description bar
_exptl_crystal_F_000 2920
_exptl_crystal_size_max 0.08
_exptl_crystal_size_mid 0.06
_exptl_crystal_size_min 0.04
_refine_diff_density_max 1.012
_refine_diff_density_min -0.822
_refine_diff_density_rms 0.221
_refine_ls_extinction_method none
_refine_ls_goodness_of_fit_ref 0.981
_refine_ls_matrix_type full
_refine_ls_number_parameters 172
_refine_ls_number_reflns 6330
_refine_ls_number_restraints 0
_refine_ls_restrained_S_all 0.981
_refine_ls_R_factor_all 0.0510
_refine_ls_R_factor_gt 0.0320
_refine_ls_shift/su_max 0.001
_refine_ls_shift/su_mean 0.000
_refine_ls_structure_factor_coef Fsqd
_refine_ls_weighting_details 'calc w=1/[\s^2^(Fo^2^)+(0.0208P)^2^+0.0000P] where P=(Fo^2^+2Fc^2^)/3'
_refine_ls_weighting_scheme calc
_refine_ls_wR_factor_gt 0.0554
_refine_ls_wR_factor_ref 0.0610
_reflns_number_gt 4838
_reflns_number_total 6330
_reflns_threshold_expression >2sigma(I)
_cod_data_source_file Cs4CdAs14_P21_c_crystals-01-00087-s001_DC157.cif
_cod_data_source_block Cs4CdAs14_chateigner_1508412
_cod_depositor_comments 'mistake in journal volume'
_cod_original_cell_volume 2552.6(12)
_cod_original_sg_symbol_H-M 'P 21/c'
_cod_database_code 1508412

loop_
_symmetry_equiv_pos_as_xyz
'x, y, z'
'-x, y+1/2, -z+1/2'
'-x, -y, -z'
'x, -y-1/2, z-1/2'

loop_
_atom_site_label
_atom_site_type_symbol
_atom_site_fract_x
_atom_site_fract_y
_atom_site_fract_z
_atom_site_U_iso_or_equiv
_atom_site_adp_type
_atom_site_occupancy
_atom_site_symmetry_multiplicity
_atom_site_calc_flag
Cs1 Cs 0.00612(4) 0.42152(2) 0.22301(3) 0.03065(11) Uani 1 1 d
Cs2 Cs 0.23979(4) 0.57842(2) 0.42942(3) 0.02846(10) Uani 1 1 d
Cs3 Cs 0.34233(4) 0.11544(3) 0.39511(3) 0.03673(12) Uani 1 1 d
Cs4 Cs 0.51587(4) 0.36578(2) 0.23957(3) 0.02980(10) Uani 1 1 d
Cd1 Cd 0.00590(5) 0.26412(3) 0.02331(3) 0.02521(11) Uani 1 1 d
As1 As 0.00417(6) 0.62188(4) 0.10910(5) 0.02493(15) Uani 1 1 d
As2 As 0.07633(6) 0.38576(4) 0.47010(4) 0.02213(14) Uani 1 1 d
As3 As 0.09405(6) 0.09604(4) 0.13811(4) 0.02361(15) Uani 1 1 d
As4 As 0.13701(7) 0.71097(4) 0.19808(5) 0.02995(17) Uani 1 1 d
As5 As 0.15988(7) 0.55946(4) 0.01292(5) 0.02706(16) Uani 1 1 d
As6 As 0.16729(7) 0.23018(4) 0.17375(5) 0.02750(16) Uani 1 1 d
As7 As 0.27923(7) 0.01781(4) 0.15971(5) 0.03106(17) Uani 1 1 d
As8 As 0.28633(7) 0.34599(4) 0.43923(5) 0.02994(16) Uani 1 1 d
As9 As 0.30398(7) 0.74841(4) 0.08611(5) 0.03096(17) Uani 1 1 d
As10 As 0.31839(7) 0.52039(4) 0.12545(5) 0.03561(18) Uani 1 1 d
As11 As 0.34931(7) 0.23261(4) 0.08133(5) 0.03430(18) Uani 1 1 d
As12 As 0.41679(7) 0.09305(5) 0.06877(5) 0.03508(18) Uani 1 1 d
As13 As 0.65561(7) 0.14357(5) 0.29589(5) 0.03303(17) Uani 1 1 d
As14 As 0.75851(7) 0.31827(4) 0.05382(4) 0.02763(16) Uani 1 1 d

loop_
_atom_site_aniso_label
_atom_site_aniso_U_11
_atom_site_aniso_U_22
_atom_site_aniso_U_33
_atom_site_aniso_U_23
_atom_site_aniso_U_13
_atom_site_aniso_U_12
Cs1 0.0413(3) 0.0262(2) 0.0243(2) -0.00266(16) -0.00168(19) 0.00457(19)
Cs2 0.0211(2) 0.0298(2) 0.0345(2) 0.00222(17) 0.00178(18) -0.00045(17)
Cs3 0.0291(3) 0.0404(3) 0.0411(3) -0.0073(2) 0.0070(2) -0.0003(2)
Cs4 0.0288(2) 0.0294(2) 0.0309(2) -0.00025(17) -0.00357(19) -0.00095(18)
Cd1 0.0253(3) 0.0230(2) 0.0271(2) 0.00120(19) -0.0031(2) 0.0051(2)
As1 0.0196(4) 0.0260(3) 0.0293(4) 0.0052(3) 0.0035(3) 0.0007(3)
As2 0.0225(4) 0.0228(3) 0.0209(3) 0.0017(2) -0.0020(3) -0.0019(3)
As3 0.0221(4) 0.0264(3) 0.0224(3) 0.0028(3) 0.0026(3) 0.0003(3)
As4 0.0310(4) 0.0351(4) 0.0239(3) -0.0064(3) 0.0021(3) 0.0036(3)
As5 0.0258(4) 0.0235(3) 0.0318(4) -0.0051(3) -0.0002(3) 0.0023(3)
As6 0.0322(4) 0.0261(3) 0.0238(3) -0.0052(3) -0.0055(3) 0.0068(3)
As7 0.0348(4) 0.0283(4) 0.0296(4) 0.0034(3) -0.0050(3) 0.0099(3)
As8 0.0296(4) 0.0347(4) 0.0260(4) -0.0001(3) 0.0079(3) 0.0041(3)
As9 0.0303(4) 0.0283(4) 0.0340(4) 0.0012(3) -0.0027(3) -0.0086(3)
As10 0.0289(4) 0.0311(4) 0.0468(4) 0.0097(3) 0.0005(4) 0.0093(3)
As11 0.0310(4) 0.0325(4) 0.0392(4) -0.0031(3) -0.0020(3) -0.0115(3)
As12 0.0188(4) 0.0433(4) 0.0430(4) -0.0059(3) 0.0003(3) 0.0041(3)
As13 0.0257(4) 0.0474(4) 0.0256(4) -0.0042(3) -0.0049(3) -0.0010(3)
As14 0.0244(4) 0.0364(4) 0.0223(3) 0.0033(3) 0.0043(3) 0.0021(3)

loop_
_atom_type_symbol
_atom_type_description
_atom_type_scat_dispersion_real
_atom_type_scat_dispersion_imag
_atom_type_scat_source
As As 0.0499 2.0058 'International Tables Vol C Tables 4.2.6.8 and 6.1.1.4'
Cd Cd -0.8075 1.2024 'International Tables Vol C Tables 4.2.6.8 and 6.1.1.4'
Cs Cs -0.3680 2.1192 'International Tables Vol C Tables 4.2.6.8 and 6.1.1.4'

loop_
_geom_angle_atom_site_label_1
_geom_angle_atom_site_label_2
_geom_angle_atom_site_label_3
_geom_angle
_geom_angle_site_symmetry_1
_geom_angle_site_symmetry_3
As2 Cs1 As6 87.835(19) . .
As2 Cs1 As3 70.16(2) . 2
As6 Cs1 As3 157.48(2) . 2
As2 Cs1 As1 124.835(19) . .
As6 Cs1 As1 133.59(2) . .
As3 Cs1 As1 61.93(2) 2 .
As2 Cs1 As5 163.56(2) . 3_565
As6 Cs1 As5 96.106(19) . 3_565
As3 Cs1 As5 106.36(2) 2 3_565
As1 Cs1 As5 62.347(17) . 3_565
As2 Cs1 As7 77.51(2) . 2
As6 Cs1 As7 144.66(2) . 2
As3 Cs1 As7 36.451(15) 2 2
As1 Cs1 As7 79.73(2) . 2
As5 Cs1 As7 90.35(2) 3_565 2
As2 Cs1 Cd1 126.83(2) . .
As6 Cs1 Cd1 42.666(15) . .
As3 Cs1 Cd1 159.192(19) 2 .
As1 Cs1 Cd1 106.64(2) . .
As5 Cs1 Cd1 53.717(18) 3_565 .
As7 Cs1 Cd1 128.409(19) 2 .
As2 Cs1 As14 129.90(2) . 1_455
As6 Cs1 As14 78.72(2) . 1_455
As3 Cs1 As14 118.86(2) 2 1_455
As1 Cs1 As14 97.51(2) . 1_455
As5 Cs1 As14 36.744(17) 3_565 1_455
As7 Cs1 As14 86.32(3) 2 1_455
Cd1 Cs1 As14 42.329(16) . 1_455
As2 Cs1 As10 105.22(2) . .
As6 Cs1 As10 84.24(2) . .
As3 Cs1 As10 96.66(2) 2 .
As1 Cs1 As10 57.793(18) . .
As5 Cs1 As10 91.08(2) 3_565 .
As7 Cs1 As10 130.47(2) 2 .
Cd1 Cs1 As10 90.24(2) . .
As14 Cs1 As10 120.79(2) 1_455 .
As2 Cs1 As4 69.471(16) . 2_545
As6 Cs1 As4 58.37(2) . 2_545
As3 Cs1 As4 115.03(2) 2 2_545
As1 Cs1 As4 156.35(2) . 2_545
As5 Cs1 As4 99.043(19) 3_565 2_545
As7 Cs1 As4 86.32(2) 2 2_545
Cd1 Cs1 As4 67.76(2) . 2_545
As14 Cs1 As4 62.350(19) 1_455 2_545
As10 Cs1 As4 141.956(19) . 2_545
As2 Cs1 As5 136.13(2) . .
As6 Cs1 As5 98.51(2) . .
As3 Cs1 As5 94.41(2) 2 .
As1 Cs1 As5 35.139(15) . .
As5 Cs1 As5 59.15(2) 3_565 .
As7 Cs1 As5 114.40(2) 2 .
Cd1 Cs1 As5 80.45(2) . .
As14 Cs1 As5 93.77(2) 1_455 .
As10 Cs1 As5 33.892(15) . .
As4 Cs1 As5 148.207(17) 2_545 .
As2 Cs1 Cs2 51.800(17) . .
As6 Cs1 Cs2 111.87(2) . .
As3 Cs1 Cs2 50.549(18) 2 .
As1 Cs1 Cs2 76.41(2) . .
As5 Cs1 Cs2 138.714(18) 3_565 .
As7 Cs1 Cs2 83.95(2) 2 .
Cd1 Cs1 Cs2 147.643(17) . .
As14 Cs1 Cs2 169.306(16) 1_455 .
As10 Cs1 Cs2 63.60(2) . .
As4 Cs1 Cs2 121.21(2) 2_545 .
As5 Cs1 Cs2 86.26(2) . .
As13 Cs2 As12 69.68(2) 2_655 2_655
As13 Cs2 As3 93.43(2) 2_655 2
As12 Cs2 As3 162.76(2) 2_655 2
As13 Cs2 As7 154.53(2) 2_655 4_566
As12 Cs2 As7 86.43(2) 2_655 4_566
As3 Cs2 As7 110.79(2) 2 4_566
As13 Cs2 As2 124.01(2) 2_655 .
As12 Cs2 As2 121.81(2) 2_655 .
As3 Cs2 As2 70.076(19) 2 .
As7 Cs2 As2 61.342(17) 4_566 .
As13 Cs2 As9 104.46(3) 2_655 4_576
As12 Cs2 As9 77.267(19) 2_655 4_576
As3 Cs2 As9 104.771(19) 2 4_576
As7 Cs2 As9 77.61(2) 4_566 4_576
As2 Cs2 As9 131.24(2) . 4_576
As13 Cs2 As2 126.84(2) 2_655 3_566
As12 Cs2 As2 153.25(2) 2_655 3_566
As3 Cs2 As2 38.408(19) 2 3_566
As7 Cs2 As2 78.60(2) 4_566 3_566
As2 Cs2 As2 69.56(2) . 3_566
As9 Cs2 As2 77.93(2) 4_576 3_566
As13 Cs2 As8 106.82(2) 2_655 .
As12 Cs2 As8 86.680(19) 2_655 .
As3 Cs2 As8 102.080(18) 2 .
As7 Cs2 As8 61.579(18) 4_566 .
As2 Cs2 As8 36.129(19) . .
As9 Cs2 As8 136.97(2) 4_576 .
As2 Cs2 As8 104.979(17) 3_566 .
As13 Cs2 As12 121.25(2) 2_655 4_566
As12 Cs2 As12 65.55(2) 2_655 4_566
As3 Cs2 As12 129.464(19) 2 4_566
As7 Cs2 As12 35.727(17) 4_566 4_566
As2 Cs2 As12 60.31(2) . 4_566
As9 Cs2 As12 100.73(3) 4_576 4_566
As2 Cs2 As12 109.85(2) 3_566 4_566
As8 Cs2 As12 37.059(18) . 4_566
As13 Cs2 As14 75.614(18) 2_655 2_655
As12 Cs2 As14 85.981(18) 2_655 2_655
As3 Cs2 As14 86.429(17) 2 2_655
As7 Cs2 As14 112.48(2) 4_566 2_655
As2 Cs2 As14 149.13(2) . 2_655
As9 Cs2 As14 35.431(17) 4_576 2_655
As2 Cs2 As14 79.579(16) 3_566 2_655
As8 Cs2 As14 170.87(2) . 2_655
As12 Cs2 As14 134.09(2) 4_566 2_655
As13 Cs2 As4 36.564(19) 2_655 .
As12 Cs2 As4 102.05(2) 2_655 .
As3 Cs2 As4 60.789(16) 2 .
As7 Cs2 As4 168.20(2) 4_566 .
As2 Cs2 As4 118.84(2) . .
As9 Cs2 As4 96.09(3) 4_576 .
As2 Cs2 As4 90.39(2) 3_566 .
As8 Cs2 As4 126.444(19) . .
As12 Cs2 As4 155.915(19) 4_566 .
As14 Cs2 As4 60.661(18) 2_655 .
As13 Cs2 Cd1 97.59(2) 2_655 2
As12 Cs2 Cd1 125.67(2) 2_655 2
As3 Cs2 Cd1 51.048(16) 2 2
As7 Cs2 Cd1 103.68(2) 4_566 2
As2 Cs2 Cd1 109.19(3) . 2
As9 Cs2 Cd1 54.369(19) 4_576 2
As2 Cs2 Cd1 40.316(14) 3_566 2
As8 Cs2 Cd1 145.157(19) . 2
As12 Cs2 Cd1 139.35(2) 4_566 2
As14 Cs2 Cd1 40.489(16) 2_655 2
As4 Cs2 Cd1 64.734(18) . 2
As1 Cs3 As13 154.53(2) 2_545 .
As1 Cs3 As11 89.377(19) 2_545 4_566
As13 Cs3 As11 101.17(2) . 4_566
As1 Cs3 As7 81.346(19) 2_545 .
As13 Cs3 As7 81.20(2) . .
As11 Cs3 As7 160.28(2) 4_566 .
As1 Cs3 As5 61.496(18) 2_545 4_566
As13 Cs3 As5 136.44(2) . 4_566
As11 Cs3 As5 101.65(3) 4_566 4_566
As7 Cs3 As5 89.22(2) . 4_566
As1 Cs3 As10 157.27(2) 2_545 2_645
As13 Cs3 As10 35.84(2) . 2_645
As11 Cs3 As10 109.52(2) 4_566 2_645
As7 Cs3 As10 84.01(2) . 2_645
As5 Cs3 As10 101.15(2) 4_566 2_645
As1 Cs3 As8 79.583(17) 2_545 .
As13 Cs3 As8 94.51(2) . .
As11 Cs3 As8 37.949(17) 4_566 .
As7 Cs3 As8 122.64(2) . .
As5 Cs3 As8 125.50(2) 4_566 .
As10 Cs3 As8 123.086(19) 2_645 .
As1 Cs3 As10 86.649(19) 2_545 4_566
As13 Cs3 As10 118.04(2) . 4_566
As11 Cs3 As10 78.19(3) 4_566 4_566
As7 Cs3 As10 118.27(3) . 4_566
As5 Cs3 As10 34.892(16) 4_566 4_566
As10 Cs3 As10 85.09(2) 2_645 4_566
As8 Cs3 As10 113.94(2) . 4_566
As1 Cs3 As6 63.000(18) 2_545 .
As13 Cs3 As6 91.84(2) . .
As11 Cs3 As6 103.65(3) 4_566 .
As7 Cs3 As6 56.62(2) . .
As5 Cs3 As6 117.78(2) 4_566 .
As10 Cs3 As6 121.40(2) 2_645 .
As8 Cs3 As6 66.491(19) . .
As10 Cs3 As6 149.42(2) 4_566 .
As1 Cs3 Cd1 36.421(15) 2_545 4_566
As13 Cs3 Cd1 146.03(2) . 4_566
As11 Cs3 Cd1 52.972(17) 4_566 4_566
As7 Cs3 Cd1 115.71(2) . 4_566
As5 Cs3 Cd1 75.69(2) 4_566 4_566
As10 Cs3 Cd1 159.712(19) 2_645 4_566
As8 Cs3 Cd1 51.539(14) . 4_566
As10 Cs3 Cd1 81.25(2) 4_566 4_566
As6 Cs3 Cd1 76.33(2) . 4_566
As1 Cs3 Cs4 109.872(16) 2_545 2_645
As13 Cs3 Cs4 70.301(18) . 2_645
As11 Cs3 Cs4 151.801(18) 4_566 2_645
As7 Cs3 Cs4 47.449(13) . 2_645
As5 Cs3 Cs4 72.06(2) 4_566 2_645
As10 Cs3 Cs4 48.007(12) 2_645 2_645
As8 Cs3 Cs4 162.050(17) . 2_645
As10 Cs3 Cs4 82.46(2) 4_566 2_645
As6 Cs3 Cs4 103.45(2) . 2_645
Cd1 Cs3 Cs4 143.123(14) 4_566 2_645
As1 Cs3 Cs4 109.971(17) 2_545 .
As13 Cs3 Cs4 52.133(15) . .
As11 Cs3 Cs4 75.62(2) 4_566 .
As7 Cs3 Cs4 91.17(2) . .
As5 Cs3 Cs4 171.287(17) 4_566 .
As10 Cs3 Cs4 87.54(2) 2_645 .
As8 Cs3 Cs4 47.848(18) . .
As10 Cs3 Cs4 148.572(16) 4_566 .
As6 Cs3 Cs4 55.887(17) . .
Cd1 Cs3 Cs4 96.340(19) 4_566 .
Cs4 Cs3 Cs4 114.275(19) 2_645 .
As11 Cs4 As7 164.35(2) . 2_655
As11 Cs4 As9 109.41(3) . 2_645
As7 Cs4 As9 79.13(2) 2_655 2_645
As11 Cs4 As10 83.93(3) . .
As7 Cs4 As10 90.50(3) 2_655 .
As9 Cs4 As10 163.02(2) 2_645 .
As11 Cs4 As8 96.18(3) . .
As7 Cs4 As8 98.59(2) 2_655 .
As9 Cs4 As8 76.88(2) 2_645 .
As10 Cs4 As8 91.61(2) . .
As11 Cs4 As14 76.13(2) . .
As7 Cs4 As14 90.94(2) 2_655 .
As9 Cs4 As14 90.96(3) 2_645 .
As10 Cs4 As14 102.73(2) . .
As8 Cs4 As14 162.74(2) . .
As11 Cs4 As13 74.22(2) . .
As7 Cs4 As13 110.69(3) 2_655 .
As9 Cs4 As13 36.671(16) 2_645 .
As10 Cs4 As13 158.15(2) . .
As8 Cs4 As13 90.461(19) . .
As14 Cs4 As13 72.652(18) . .
As11 Cs4 Cs3 115.64(2) . 2_655
As7 Cs4 Cs3 50.567(18) 2_655 2_655
As9 Cs4 Cs3 124.79(2) 2_645 2_655
As10 Cs4 Cs3 52.92(2) . 2_655
As8 Cs4 Cs3 125.656(17) . 2_655
As14 Cs4 Cs3 71.379(18) . 2_655
As13 Cs4 Cs3 138.47(2) . 2_655
As11 Cs4 Cs3 65.95(2) . .
As7 Cs4 Cs3 128.43(2) 2_655 .
As9 Cs4 Cs3 56.668(19) 2_645 .
As10 Cs4 Cs3 124.26(2) . .
As8 Cs4 Cs3 50.035(15) . .
As14 Cs4 Cs3 112.964(19) . .
As13 Cs4 Cs3 45.506(19) . .
Cs3 Cs4 Cs3 175.634(12) 2_655 .
As11 Cs4 Cs3 44.838(17) . 4_565
As7 Cs4 Cs3 121.622(17) 2_655 4_565
As9 Cs4 Cs3 146.788(17) 2_645 4_565
As10 Cs4 Cs3 50.125(16) . 4_565
As8 Cs4 Cs3 119.96(2) . 4_565
As14 Cs4 Cs3 65.18(2) . 4_565
As13 Cs4 Cs3 110.928(15) . 4_565
Cs3 Cs4 Cs3 71.134(13) 2_655 4_565
Cs3 Cs4 Cs3 109.929(14) . 4_565
As11 Cs4 Cs1 122.892(19) . 1_655
As7 Cs4 Cs1 46.832(15) 2_655 1_655
As9 Cs4 Cs1 68.552(18) 2_645 1_655
As10 Cs4 Cs1 113.67(2) . 1_655
As8 Cs4 Cs1 134.130(18) . 1_655
As14 Cs4 Cs1 47.652(16) . 1_655
As13 Cs4 Cs1 79.557(17) . 1_655
Cs3 Cs4 Cs1 60.957(9) 2_655 1_655
Cs3 Cs4 Cs1 122.059(11) . 1_655
Cs3 Cs4 Cs1 105.299(14) 4_565 1_655
As11 Cs4 Cs2 117.60(2) . .
As7 Cs4 Cs2 70.27(2) 2_655 .
As9 Cs4 Cs2 106.73(2) 2_645 .
As10 Cs4 Cs2 56.71(2) . .
As8 Cs4 Cs2 46.599(16) . .
As14 Cs4 Cs2 150.571(16) . .
As13 Cs4 Cs2 134.517(18) . .
Cs3 Cs4 Cs2 79.20(2) 2_655 .
Cs3 Cs4 Cs2 96.45(2) . .
Cs3 Cs4 Cs2 104.894(17) 4_565 .
Cs1 Cs4 Cs2 117.039(15) 1_655 .
As1 Cd1 As2 117.31(3) 3_565 4_565
As1 Cd1 As6 134.82(3) 3_565 .
As2 Cd1 As6 82.07(2) 4_565 .
As1 Cd1 As14 82.25(2) 3_565 1_455
As2 Cd1 As14 126.98(3) 4_565 1_455
As6 Cd1 As14 119.94(3) . 1_455
As1 Cd1 Cs1 92.21(3) 3_565 .
As2 Cd1 Cs1 146.42(2) 4_565 .
As6 Cd1 Cs1 65.12(2) . .
As14 Cd1 Cs1 69.36(2) 1_455 .
As1 Cd1 Cs2 129.71(2) 3_565 2_545
As2 Cd1 Cs2 62.18(2) 4_565 2_545
As6 Cd1 Cs2 95.44(2) . 2_545
As14 Cd1 Cs2 67.81(2) 1_455 2_545
Cs1 Cd1 Cs2 112.034(19) . 2_545
As1 Cd1 Cs3 54.06(2) 3_565 4_565
As2 Cd1 Cs3 94.01(2) 4_565 4_565
As6 Cd1 Cs3 86.17(3) . 4_565
As14 Cd1 Cs3 131.77(2) 1_455 4_565
Cs1 Cd1 Cs3 90.863(19) . 4_565
Cs2 Cd1 Cs3 155.502(15) 2_545 4_565
As4 As1 As5 99.97(4) . .
As4 As1 Cd1 86.81(3) . 3_565
As5 As1 Cd1 85.21(3) . 3_565
As4 As1 Cs3 126.76(3) . 2
As5 As1 Cs3 132.60(3) . 2
Cd1 As1 Cs3 89.52(2) 3_565 2
As4 As1 Cs1 109.37(3) . .
As5 As1 Cs1 82.35(3) . .
Cd1 As1 Cs1 161.05(3) 3_565 .
Cs3 As1 Cs1 88.436(17) 2 .
As8 As2 As3 100.13(3) . 4_566
As8 As2 Cd1 93.45(3) . 4_566
As3 As2 Cd1 81.46(3) 4_566 4_566
As8 As2 Cs1 91.64(3) . .
As3 As2 Cs1 161.77(3) 4_566 .
Cd1 As2 Cs1 111.89(2) 4_566 .
As8 As2 Cs2 76.72(3) . .
As3 As2 Cs2 91.43(3) 4_566 .
Cd1 As2 Cs2 166.75(3) 4_566 .
Cs1 As2 Cs2 77.695(16) . .
As8 As2 Cs2 166.51(3) . 3_566
As3 As2 Cs2 68.89(3) 4_566 3_566
Cd1 As2 Cs2 77.51(2) 4_566 3_566
Cs1 As2 Cs2 100.98(2) . 3_566
Cs2 As2 Cs2 110.44(2) . 3_566
As7 As3 As6 103.05(4) . .
As7 As3 As2 103.70(3) . 4_565
As6 As3 As2 96.16(3) . 4_565
As7 As3 Cs2 141.36(3) . 2_545
As6 As3 Cs2 115.58(3) . 2_545
As2 As3 Cs2 72.70(2) 4_565 2_545
As7 As3 Cs1 75.18(3) . 2_545
As6 As3 Cs1 135.31(3) . 2_545
As2 As3 Cs1 128.07(3) 4_565 2_545
Cs2 As3 Cs1 77.750(18) 2_545 2_545
As1 As4 As13 104.01(4) . 2_655
As1 As4 As9 103.25(4) . .
As13 As4 As9 59.43(3) 2_655 .
As1 As4 Cs1 118.47(3) . 2
As13 As4 Cs1 137.31(3) 2_655 2
As9 As4 Cs1 103.98(3) . 2
As1 As4 Cs2 103.35(3) . .
As13 As4 Cs2 60.79(2) 2_655 .
As9 As4 Cs2 118.55(3) . .
Cs1 As4 Cs2 109.83(2) 2 .
As10 As5 As1 102.17(4) . .
As10 As5 As14 104.24(4) . 3_665
As1 As5 As14 96.79(4) . 3_665
As10 As5 Cs1 158.10(3) . 3_565
As1 As5 Cs1 99.65(3) . 3_565
As14 As5 Cs1 74.78(3) 3_665 3_565
As10 As5 Cs3 74.97(3) . 4_565
As1 As5 Cs3 157.24(3) . 4_565
As14 As5 Cs3 105.84(3) 3_665 4_565
Cs1 As5 Cs3 84.19(2) 3_565 4_565
As10 As5 Cs1 68.99(3) . .
As1 As5 Cs1 62.51(3) . .
As14 As5 Cs1 154.60(3) 3_665 .
Cs1 As5 Cs1 120.85(2) 3_565 .
Cs3 As5 Cs1 96.15(2) 4_565 .
As11 As6 As3 99.11(3) . .
As11 As6 Cd1 93.09(4) . .
As3 As6 Cd1 80.79(3) . .
As11 As6 Cs1 118.58(3) . .
As3 As6 Cs1 133.93(4) . .
Cd1 As6 Cs1 72.21(2) . .
As11 As6 Cs3 94.86(3) . .
As3 As6 Cs3 82.17(3) . .
Cd1 As6 Cs3 162.14(3) . .
Cs1 As6 Cs3 117.16(2) . .
As12 As7 As3 98.99(4) . .
As12 As7 Cs4 102.93(4) . 2_645
As3 As7 Cs4 157.62(3) . 2_645
As12 As7 Cs2 77.99(3) . 4_565
As3 As7 Cs2 93.10(3) . 4_565
Cs4 As7 Cs2 95.76(2) 2_645 4_565
As12 As7 Cs3 99.67(3) . .
As3 As7 Cs3 90.03(3) . .
Cs4 As7 Cs3 81.98(2) 2_645 .
Cs2 As7 Cs3 176.35(3) 4_565 .
As12 As7 Cs1 166.71(3) . 2_545
As3 As7 Cs1 68.36(3) . 2_545
Cs4 As7 Cs1 90.03(3) 2_645 2_545
Cs2 As7 Cs1 98.03(2) 4_565 2_545
Cs3 As7 Cs1 84.87(2) . 2_545
As2 As8 As12 104.27(4) . 4_566
As2 As8 As11 102.90(3) . 4_566
As12 As8 As11 58.74(3) 4_566 4_566
As2 As8 Cs4 137.31(3) . .
As12 As8 Cs4 99.87(3) 4_566 .
As11 As8 Cs4 119.73(3) 4_566 .
As2 As8 Cs2 67.15(2) . .
As12 As8 Cs2 71.81(3) 4_566 .
As11 As8 Cs2 125.54(3) 4_566 .
Cs4 As8 Cs2 88.247(17) . .
As2 As8 Cs3 116.66(3) . .
As12 As8 Cs3 115.77(3) 4_566 .
As11 As8 Cs3 65.14(3) 4_566 .
Cs4 As8 Cs3 82.117(17) . .
Cs2 As8 Cs3 168.59(2) . .
As14 As9 As13 106.49(4) 3_665 2_655
As14 As9 As4 103.93(4) 3_665 .
As13 As9 As4 59.54(3) 2_655 .
As14 As9 Cs4 162.56(3) 3_665 2_655
As13 As9 Cs4 80.66(3) 2_655 2_655
As4 As9 Cs4 93.42(3) . 2_655
As14 As9 Cs2 79.30(3) 3_665 4_575
As13 As9 Cs2 173.86(3) 2_655 4_575
As4 As9 Cs2 117.59(3) . 4_575
Cs4 As9 Cs2 94.36(2) 2_655 4_575
As13 As10 As5 98.81(4) 2_655 .
As13 As10 Cs4 110.19(4) 2_655 .
As5 As10 Cs4 150.79(3) . .
As13 As10 Cs3 65.88(3) 2_655 2_655
As5 As10 Cs3 117.54(3) . 2_655
Cs4 As10 Cs3 79.07(2) . 2_655
As13 As10 Cs1 106.26(3) 2_655 .
As5 As10 Cs1 77.12(3) . .
Cs4 As10 Cs1 91.06(3) . .
Cs3 As10 Cs1 163.59(2) 2_655 .
As13 As10 Cs3 151.12(3) 2_655 4_565
As5 As10 Cs3 70.14(3) . 4_565
Cs4 As10 Cs3 85.32(2) . 4_565
Cs3 As10 Cs3 94.91(2) 2_655 4_565
Cs1 As10 Cs3 97.34(2) . 4_565
As6 As11 As12 105.57(4) . .
As6 As11 As8 104.21(4) . 4_565
As12 As11 As8 60.62(3) . 4_565
As6 As11 Cs4 92.82(3) . .
As12 As11 Cs4 119.84(3) . .
As8 As11 Cs4 162.26(3) 4_565 .
As6 As11 Cs3 114.71(3) . 4_565
As12 As11 Cs3 127.11(4) . 4_565
As8 As11 Cs3 76.91(3) 4_565 4_565
Cs4 As11 Cs3 91.61(3) . 4_565
As7 As12 As11 106.41(4) . .
As7 As12 As8 107.05(4) . 4_565
As11 As12 As8 60.64(3) . 4_565
As7 As12 Cs2 126.56(3) . 2_645
As11 As12 Cs2 110.90(3) . 2_645
As8 As12 Cs2 124.16(3) 4_565 2_645
As7 As12 Cs2 66.28(3) . 4_565
As11 As12 Cs2 126.61(3) . 4_565
As8 As12 Cs2 71.14(3) 4_565 4_565
Cs2 As12 Cs2 114.45(2) 2_645 4_565
As10 As13 As9 106.15(4) 2_645 2_645
As10 As13 As4 106.96(4) 2_645 2_645
As9 As13 As4 61.03(3) 2_645 2_645
As10 As13 Cs2 97.42(3) 2_645 2_645
As9 As13 Cs2 140.91(3) 2_645 2_645
As4 As13 Cs2 82.64(3) 2_645 2_645
As10 As13 Cs3 78.28(3) 2_645 .
As9 As13 Cs3 88.00(3) 2_645 .
As4 As13 Cs3 148.96(3) 2_645 .
Cs2 As13 Cs3 127.71(2) 2_645 .
As10 As13 Cs4 158.06(3) 2_645 .
As9 As13 Cs4 62.66(3) 2_645 .
As4 As13 Cs4 84.68(3) 2_645 .
Cs2 As13 Cs4 102.56(2) 2_645 .
Cs3 As13 Cs4 82.36(2) . .
As9 As14 As5 98.99(4) 3_665 3_665
As9 As14 Cd1 87.34(3) 3_665 1_655
As5 As14 Cd1 82.28(3) 3_665 1_655
As9 As14 Cs4 120.59(3) 3_665 .
As5 As14 Cs4 110.66(3) 3_665 .
Cd1 As14 Cs4 144.99(3) 1_655 .
As9 As14 Cs1 153.50(3) 3_665 1_655
As5 As14 Cs1 68.47(3) 3_665 1_655
Cd1 As14 Cs1 68.31(2) 1_655 1_655
Cs4 As14 Cs1 85.91(2) . 1_655
As9 As14 Cs2 65.27(3) 3_665 2_645
As5 As14 Cs2 149.69(3) 3_665 2_645
Cd1 As14 Cs2 71.698(19) 1_655 2_645
Cs4 As14 Cs2 99.612(18) . 2_645
Cs1 As14 Cs2 113.67(2) 1_655 2_645

loop_
_geom_bond_atom_site_label_1
_geom_bond_atom_site_label_2
_geom_bond_distance
_geom_bond_site_symmetry_2
Cs1 As2 3.6531(12) .
Cs1 As6 3.7127(11) .
Cs1 As3 3.7144(10) 2
Cs1 As1 3.7353(11) .
Cs1 As5 3.7834(11) 3_565
Cs1 As7 3.8631(11) 2
Cs1 Cd1 3.8969(9) .
Cs1 As14 3.9246(10) 1_455
Cs1 As10 3.9966(12) .
Cs1 As4 4.0190(12) 2_545
Cs1 As5 4.1734(11) .
Cs1 Cs2 4.6252(9) .
Cs2 As13 3.6221(11) 2_655
Cs2 As12 3.6506(13) 2_655
Cs2 As3 3.6546(12) 2
Cs2 As7 3.6921(11) 4_566
Cs2 As2 3.7202(11) .
Cs2 As9 3.7226(11) 4_576
Cs2 As2 3.7405(11) 3_566
Cs2 As8 3.9289(13) .
Cs2 As12 3.9444(11) 4_566
Cs2 As14 4.0272(14) 2_655
Cs2 As4 4.1156(11) .
Cs2 Cd1 4.1293(10) 2
Cs3 As1 3.6761(13) 2_545
Cs3 As13 3.6868(12) .
Cs3 As11 3.6924(11) 4_566
Cs3 As7 3.7969(11) .
Cs3 As5 3.9252(10) 4_566
Cs3 As10 3.9554(13) 2_645
Cs3 As8 3.9636(13) .
Cs3 As10 4.0306(12) 4_566
Cs3 As6 4.1094(11) .
Cs3 Cd1 4.5402(11) 4_566
Cs3 Cs4 4.8679(12) 2_645
Cs4 As11 3.6083(10) .
Cs4 As7 3.6215(10) 2_655
Cs4 As9 3.6732(10) 2_645
Cs4 As10 3.6847(10) .
Cs4 As8 3.8339(11) .
Cs4 As14 3.8477(11) .
Cs4 As13 4.0802(13) .
Cs4 Cs3 4.8679(12) 2_655
Cd1 As1 2.6957(9) 3_565
Cd1 As2 2.7364(10) 4_565
Cd1 As6 2.7736(10) .
Cd1 As14 2.8241(11) 1_455
Cd1 Cs2 4.1293(10) 2_545
Cd1 Cs3 4.5402(11) 4_565
As1 As4 2.3951(11) .
As1 As5 2.4236(10) .
As1 Cd1 2.6958(9) 3_565
As1 Cs3 3.6761(13) 2
As2 As8 2.3801(11) .
As2 As3 2.4339(11) 4_566
As2 Cd1 2.7365(10) 4_566
As2 Cs2 3.7405(11) 3_566
As3 As7 2.3741(11) .
As3 As6 2.4281(11) .
As3 As2 2.4338(11) 4_565
As3 Cs2 3.6546(12) 2_545
As3 Cs1 3.7144(10) 2_545
As4 As13 2.4721(12) 2_655
As4 As9 2.5090(11) .
As4 Cs1 4.0189(12) 2
As5 As10 2.3873(11) .
As5 As14 2.4332(11) 3_665
As5 Cs1 3.7834(11) 3_565
As5 Cs3 3.9252(10) 4_565
As6 As11 2.3775(12) .
As7 As12 2.3547(11) .
As7 Cs4 3.6214(10) 2_645
As7 Cs2 3.6921(11) 4_565
As7 Cs1 3.8630(11) 2_545
As8 As12 2.5021(11) 4_566
As8 As11 2.5025(11) 4_566
As9 As14 2.3760(11) 3_665
As9 As13 2.4694(11) 2_655
As9 Cs4 3.6733(10) 2_655
As9 Cs2 3.7226(11) 4_575
As10 As13 2.3656(12) 2_655
As10 Cs3 3.9554(13) 2_655
As10 Cs3 4.0305(12) 4_565
As11 As12 2.4545(12) .
As11 As8 2.5024(11) 4_565
As11 Cs3 3.6923(11) 4_565
As12 As8 2.5021(11) 4_565
As12 Cs2 3.6507(13) 2_645
As12 Cs2 3.9443(11) 4_565
As13 As10 2.3655(12) 2_645
As13 As9 2.4695(11) 2_645
As13 As4 2.4721(12) 2_645
As13 Cs2 3.6221(11) 2_645
As14 As9 2.3760(11) 3_665
As14 As5 2.4331(11) 3_665
As14 Cd1 2.8241(11) 1_655
As14 Cs1 3.9245(10) 1_655
As14 Cs2 4.0272(13) 2_645
